data_2021475
loop_
_publ_author_name
'Ja\'cimovi\'c, \<Zeljko K.'
'Novakovi\'c, Sladjana B.'
'Bogdanovi\'c, Goran A.'
'Giester, Gerald'
'Kosovi\'c, Milica'
'Libowitzky, Eugen'

_publ_section_title
;
 First crystal structures of metal complexes with a
 4-nitropyrazole-3-carboxylic acid ligand and the third crystal form of
 the ligand
;
_journal_coeditor_code YO3057
_journal_issue 3
_journal_name_full 'Acta Crystallographica Section C'
_journal_page_first
;
;
_journal_paper_doi 10.1107/S2053229619001244
_journal_volume 75
_journal_year 2019
_chemical_formula_iupac '[Cu2 (C4 H1 N3 O4)2 (C3 H7 N1 O1)2 (H2 O1)2]'
_chemical_formula_moiety 'C14 H20 Cu2 N8 O12'
_chemical_formula_sum 'C14 H20 Cu2 N8 O12'
_chemical_formula_weight 619.46
_chemical_name_systematic
Bis(\m-4-nitro-1<i>H</i>-imidazol-1-ide-5-carboxylato)-\k^3^<i>N</i>^1^,<i>O</i>:<i>N</i>^2^;\k^3^<i>N</i>^2^:<i>N</i>^1^,<i>O</i>-bis[aqua(dimethylformamide-\k<i>O</i>)copper(II)]
_space_group_crystal_system triclinic
_space_group_IT_number 2
_space_group_name_Hall '-P 1'
_space_group_name_H-M_alt 'P -1'
_symmetry_space_group_name_Hall '-P 1'
_symmetry_space_group_name_H-M 'P -1'
_atom_sites_solution_hydrogens mixed
_audit_creation_method SHELXL-2014/6
_cell_angle_alpha 83.977(4)
_cell_angle_beta 88.281(3)
_cell_angle_gamma 82.743(3)
_cell_formula_units_Z 1
_cell_length_a 5.0863(6)
_cell_length_b 8.8110(9)
_cell_length_c 12.7192(14)
_cell_measurement_reflns_used 7645
_cell_measurement_temperature 200(2)
_cell_measurement_theta_max 66.276
_cell_measurement_theta_min 4.685
_cell_volume 562.25(11)
_computing_cell_refinement
;
APEX2 (Bruker, 2008)
;
_computing_data_collection
;
SAINT (Bruker, 2008)
;
_computing_data_reduction
;
SAINT (Bruker, 2008)
;
_computing_molecular_graphics
;
ORTEP-3 (Farrugia, 2012) and Mercury (Macrae <i>et al.</i>,
2008)
;
_computing_publication_material
;
PLATON (Spek, 2009)
;
_computing_structure_refinement
;
SHELXL2014 (Sheldrick, 2015b)
;
_computing_structure_solution
;
SHELXT2014 (Sheldrick, 2015a)
;
_diffrn_ambient_temperature 200(2)
_diffrn_measured_fraction_theta_full 0.998
_diffrn_measured_fraction_theta_max 0.997
_diffrn_measurement_device_type 'Bruker ApexII CCD'
_diffrn_measurement_method 'phi and omega scans'
_diffrn_radiation_type MoK\a
_diffrn_radiation_wavelength 0.71073
_diffrn_reflns_av_R_equivalents 0.0325
_diffrn_reflns_av_unetI/netI 0.0282
_diffrn_reflns_limit_h_max 7
_diffrn_reflns_limit_h_min -7
_diffrn_reflns_limit_k_max 13
_diffrn_reflns_limit_k_min -13
_diffrn_reflns_limit_l_max 19
_diffrn_reflns_limit_l_min -19
_diffrn_reflns_number 22093
_diffrn_reflns_theta_full 25.242
_diffrn_reflns_theta_max 33.297
_diffrn_reflns_theta_min 3.786
_diffrn_source 'Incoatec ImS'
_exptl_absorpt_coefficient_mu 1.971
_exptl_absorpt_correction_type multi-scan
_exptl_absorpt_process_details
;
(SADABS; Bruker, 2008)
;
_exptl_crystal_colour blue
_exptl_crystal_density_diffrn 1.830
_exptl_crystal_description prism
_exptl_crystal_F_000 314
_exptl_crystal_size_max 0.3
_exptl_crystal_size_mid 0.2
_exptl_crystal_size_min 0.15
_refine_diff_density_max 0.700
_refine_diff_density_min -0.482
_refine_ls_extinction_method none
_refine_ls_goodness_of_fit_ref 1.060
_refine_ls_hydrogen_treatment mixed
_refine_ls_matrix_type full
_refine_ls_number_parameters 175
_refine_ls_number_reflns 4331
_refine_ls_number_restraints 0
_refine_ls_restrained_S_all 1.060
_refine_ls_R_factor_all 0.0413
_refine_ls_R_factor_gt 0.0306
_refine_ls_shift/su_max 0.000
_refine_ls_shift/su_mean 0.000
_refine_ls_structure_factor_coef Fsqd
_refine_ls_weighting_details 'w=1/[\s^2^(Fo^2^)+(0.0288P)^2^+0.3153P] where P=(Fo^2^+2Fc^2^)/3'
_refine_ls_weighting_scheme calc
_refine_ls_wR_factor_gt 0.0685
_refine_ls_wR_factor_ref 0.0720
_reflns_number_gt 3680
_reflns_number_total 4331
_reflns_threshold_expression 'I > 2\s(I)'
_cod_data_source_file yo3057sup1.cif
_cod_data_source_block II
_cod_database_code 2021475
_shelx_space_group_comment
;
The symmetry employed for this shelxl refinement is uniquely defined
by the following loop, which should always be used as a source of
symmetry information in preference to the above space-group names.
They are only intended as comments.
;
_shelxl_version_number 2014/6

loop_
_space_group_symop_operation_xyz
'x, y, z'
'-x, -y, -z'

loop_
_atom_site_type_symbol
_atom_site_label
_atom_site_fract_x
_atom_site_fract_y
_atom_site_fract_z
_atom_site_U_iso_or_equiv
_atom_site_adp_type
_atom_site_calc_flag
_atom_site_occupancy
Cu Cu1 0.78303(3) 0.36979(2) 0.43045(2) 0.01790(6) Uani d 1
N N1 0.4804(2) 0.46722(15) 0.63364(10) 0.0198(2) Uani d 1
N N2 0.6832(2) 0.39226(14) 0.58022(10) 0.0184(2) Uani d 1
N N3 0.8354(3) 0.25064(17) 0.85095(11) 0.0281(3) Uani d 1
N N4 1.2141(3) 0.22711(16) 0.17290(11) 0.0242(3) Uani d 1
O O1 1.0837(2) 0.23625(14) 0.49816(9) 0.0251(2) Uani d 1
O O2 1.1996(3) 0.09823(15) 0.65048(10) 0.0357(3) Uani d 1
O O3 1.0610(3) 0.1849(2) 0.85699(12) 0.0528(5) Uani d 1
O O4 0.6884(3) 0.26862(17) 0.92809(10) 0.0370(3) Uani d 1
O O5 0.9580(2) 0.35710(14) 0.28987(9) 0.0263(2) Uani d 1
O O6 0.5724(3) 0.17305(15) 0.41168(13) 0.0407(4) Uani d 1
H H62 0.6456 0.0850 0.4069 0.025(5) Uiso d 1
H H61 0.4499 0.1673 0.4553 0.046(7) Uiso d 1
C C1 0.8404(3) 0.29964(17) 0.64834(11) 0.0189(3) Uani d 1
C C2 0.7358(3) 0.31558(18) 0.74997(12) 0.0209(3) Uani d 1
C C3 0.5105(3) 0.42085(18) 0.73665(12) 0.0220(3) Uani d 1
C C4 1.0618(3) 0.20185(17) 0.59886(12) 0.0215(3) Uani d 1
C C5 1.0935(3) 0.23715(19) 0.26521(12) 0.0225(3) Uani d 1
C C6 1.3893(5) 0.0897(2) 0.15032(17) 0.0440(5) Uani d 1
H H6A 1.3908 0.0120 0.2115 0.066 Uiso calc 1
H H6B 1.5693 0.1161 0.1359 0.066 Uiso calc 1
H H6C 1.3255 0.0486 0.0884 0.066 Uiso calc 1
C C7 1.1880(4) 0.3550(2) 0.09044(14) 0.0363(4) Uani d 1
H H7A 1.0516 0.4355 0.1115 0.054 Uiso calc 1
H H7B 1.1371 0.3191 0.0245 0.054 Uiso calc 1
H H7C 1.3577 0.3966 0.0798 0.054 Uiso calc 1
H H3 0.392(4) 0.453(2) 0.7866(16) 0.023(5) Uiso d 1
H H5 1.107(4) 0.144(2) 0.3100(17) 0.026(5) Uiso d 1

loop_
_atom_site_aniso_label
_atom_site_aniso_U_11
_atom_site_aniso_U_22
_atom_site_aniso_U_33
_atom_site_aniso_U_12
_atom_site_aniso_U_13
_atom_site_aniso_U_23
Cu1 0.01620(9) 0.01963(9) 0.01646(9) 0.00359(6) 0.00468(6) -0.00367(6)
N1 0.0194(6) 0.0212(6) 0.0175(5) 0.0035(4) 0.0045(4) -0.0046(4)
N2 0.0175(5) 0.0181(5) 0.0182(5) 0.0032(4) 0.0045(4) -0.0033(4)
N3 0.0314(7) 0.0310(7) 0.0191(6) 0.0053(6) 0.0015(5) -0.0013(5)
N4 0.0286(7) 0.0234(6) 0.0193(6) 0.0028(5) 0.0063(5) -0.0053(5)
O1 0.0200(5) 0.0312(6) 0.0213(5) 0.0079(4) 0.0040(4) -0.0036(4)
O2 0.0436(8) 0.0312(6) 0.0261(6) 0.0197(6) 0.0004(5) -0.0040(5)
O3 0.0398(8) 0.0818(12) 0.0272(7) 0.0284(8) -0.0054(6) -0.0035(7)
O4 0.0415(8) 0.0467(8) 0.0187(6) 0.0063(6) 0.0076(5) -0.0004(5)
O5 0.0257(6) 0.0288(6) 0.0214(5) 0.0066(4) 0.0079(4) -0.0029(4)
O6 0.0236(6) 0.0277(6) 0.0739(11) -0.0046(5) 0.0202(6) -0.0233(7)
C1 0.0183(6) 0.0184(6) 0.0191(6) 0.0017(5) 0.0025(5) -0.0030(5)
C2 0.0230(7) 0.0214(7) 0.0170(6) 0.0016(5) 0.0020(5) -0.0018(5)
C3 0.0217(7) 0.0247(7) 0.0181(6) 0.0023(5) 0.0042(5) -0.0029(5)
C4 0.0204(7) 0.0201(6) 0.0230(7) 0.0037(5) 0.0024(5) -0.0051(5)
C5 0.0228(7) 0.0244(7) 0.0194(7) -0.0001(5) 0.0044(5) -0.0028(5)
C6 0.0584(13) 0.0314(9) 0.0370(10) 0.0141(9) 0.0160(9) -0.0080(8)
C7 0.0520(12) 0.0328(9) 0.0208(8) 0.0032(8) 0.0099(7) -0.0003(7)

loop_
_atom_type_symbol
_atom_type_description
_atom_type_scat_dispersion_real
_atom_type_scat_dispersion_imag
_atom_type_scat_source
C C 0.0033 0.0016 'International Tables Vol C Tables 4.2.6.8 and 6.1.1.4'
H H 0.0000 0.0000 'International Tables Vol C Tables 4.2.6.8 and 6.1.1.4'
Cu Cu 0.3201 1.2651 'International Tables Vol C Tables 4.2.6.8 and 6.1.1.4'
N N 0.0061 0.0033 'International Tables Vol C Tables 4.2.6.8 and 6.1.1.4'
O O 0.0106 0.0060 'International Tables Vol C Tables 4.2.6.8 and 6.1.1.4'

loop_
_geom_angle_atom_site_label_1
_geom_angle_atom_site_label_2
_geom_angle_atom_site_label_3
_geom_angle_site_symmetry_1
_geom_angle_site_symmetry_3
_geom_angle
_geom_angle_publ_flag
N1 Cu1 N2 2_666 . 97.51(5) yes
O1 Cu1 N2 . . 81.12(5) yes
N1 Cu1 O5 2_666 . 88.89(5) yes
O1 Cu1 O5 . . 90.73(5) yes
N1 Cu1 O1 2_666 . 169.87(5) yes
N2 Cu1 O5 . . 167.70(5) yes
N1 Cu1 O6 2_666 . 98.19(6) ?
O1 Cu1 O6 . . 91.94(6) ?
N2 Cu1 O6 . . 97.68(6) ?
O5 Cu1 O6 . . 91.76(6) ?
C3 N1 N2 . . 107.73(12) ?
C3 N1 Cu1 . 2_666 127.14(10) ?
N2 N1 Cu1 . 2_666 124.82(10) ?
C1 N2 N1 . . 109.69(12) ?
C1 N2 Cu1 . . 113.22(9) ?
N1 N2 Cu1 . . 136.75(10) ?
O3 N3 O4 . . 123.38(15) ?
O3 N3 C2 . . 119.34(14) ?
O4 N3 C2 . . 117.25(14) ?
C5 N4 C7 . . 121.43(14) ?
C5 N4 C6 . . 121.52(15) ?
C7 N4 C6 . . 117.00(14) ?
C4 O1 Cu1 . . 116.11(9) ?
C5 O5 Cu1 . . 122.22(11) ?
Cu1 O6 H62 . . 124.2 ?
Cu1 O6 H61 . . 111.2 ?
H62 O6 H61 . . 107.6 ?
N2 C1 C2 . . 107.73(12) ?
N2 C1 C4 . . 115.04(13) ?
C2 C1 C4 . . 137.06(14) ?
C3 C2 C1 . . 105.61(13) ?
C3 C2 N3 . . 123.74(13) ?
C1 C2 N3 . . 130.52(14) ?
N1 C3 C2 . . 109.24(13) ?
N1 C3 H3 . . 122.5(13) ?
C2 C3 H3 . . 128.2(13) ?
O2 C4 O1 . . 125.08(14) ?
O2 C4 C1 . . 121.93(14) ?
O1 C4 C1 . . 112.96(13) ?
O5 C5 N4 . . 123.13(15) ?
O5 C5 H5 . . 122.2(13) ?
N4 C5 H5 . . 114.5(13) ?
N4 C6 H6A . . 109.5 ?
N4 C6 H6B . . 109.5 ?
H6A C6 H6B . . 109.5 ?
N4 C6 H6C . . 109.5 ?
H6A C6 H6C . . 109.5 ?
H6B C6 H6C . . 109.5 ?
N4 C7 H7A . . 109.5 ?
N4 C7 H7B . . 109.5 ?
H7A C7 H7B . . 109.5 ?
N4 C7 H7C . . 109.5 ?
H7A C7 H7C . . 109.5 ?
H7B C7 H7C . . 109.5 ?

loop_
_geom_bond_atom_site_label_1
_geom_bond_atom_site_label_2
_geom_bond_site_symmetry_2
_geom_bond_distance
_geom_bond_publ_flag
Cu1 N1 2_666 1.9637(13) yes
Cu1 N2 . 1.9803(12) yes
Cu1 O1 . 1.9688(11) yes
Cu1 O5 . 1.9807(11) yes
Cu1 O6 . 2.1868(13) yes
N1 C3 . 1.338(2) ?
N1 N2 . 1.3571(16) ?
N1 Cu1 2_666 1.9637(13) ?
N2 C1 . 1.3357(19) ?
N3 O3 . 1.219(2) ?
N3 O4 . 1.2270(18) ?
N3 C2 . 1.430(2) ?
N4 C5 . 1.3144(19) ?
N4 C7 . 1.452(2) ?
N4 C6 . 1.459(2) ?
O1 C4 . 1.2898(19) ?
O2 C4 . 1.2231(19) ?
O5 C5 . 1.2502(19) ?
O6 H62 . 0.8242 ?
O6 H61 . 0.8246 ?
C1 C2 . 1.397(2) ?
C1 C4 . 1.4941(19) ?
C2 C3 . 1.383(2) ?
C3 H3 . 0.91(2) ?
C5 H5 . 0.94(2) ?
C6 H6A . 0.9800 ?
C6 H6B . 0.9800 ?
C6 H6C . 0.9800 ?
C7 H7A . 0.9800 ?
C7 H7B . 0.9800 ?
C7 H7C . 0.9800 ?

loop_
_geom_hbond_atom_site_label_D
_geom_hbond_atom_site_label_H
_geom_hbond_atom_site_label_A
_geom_hbond_site_symmetry_A
_geom_hbond_distance_DH
_geom_hbond_distance_HA
_geom_hbond_distance_DA
_geom_hbond_angle_DHA
O6 H62 O2 2_756 0.82 1.91 2.7064(17) 161.8
O6 H61 O1 1_455 0.82 1.96 2.7043(16) 148.9
C7 H7B O3 1_554 0.98 2.60 3.574(3) 170.5
C3 H3 O5 2_666 0.91(2) 2.43(2) 2.8897(19) 111.5(15)

_cod_database_fobs_code 2021475
